data_7249355
loop_
_publ_author_name
'Maurya, Anand'
'Patel, Upendra Kumar'
'Kumar, Sanjeev'
'Agarwal, Alka'

_publ_section_title
;
 Molybdenum trioxide as a newer diversified economic catalyst for the
 transformation of nitroarenes to arylamine and 5-substituted-1H-tetrazole
;
_journal_issue 40
_journal_name_full 'RSC Advances'
_journal_page_first 29505
_journal_page_last 29517
_journal_paper_doi 10.1039/D4RA05443A
_journal_volume 14
_journal_year 2024
_chemical_formula_moiety 'C7 H5 Br N4'
_chemical_formula_sum 'C7 H5 Br N4'
_chemical_formula_weight 112.53
_chemical_melting_point 458
_chemical_name_systematic 5-(4-bromophenyl)-2H-tetrazole
_chemical_properties_physical Air-sensitive,Moisture-sensitive,Hygroscopic,Efflorescent
_space_group_crystal_system orthorhombic
_space_group_IT_number 57
_space_group_name_Hall '-P 2c 2b'
_space_group_name_H-M_alt 'P b c m'
_atom_sites_solution_hydrogens difmap
_atom_sites_solution_primary dual
_audit_creation_date 2023-08-12
_audit_creation_method
;
Olex2 1.5
(compiled 2022.04.07 svn.rca3783a0 for OlexSys, GUI svn.r6498)
;
_audit_update_record
;
2023-08-14 deposited with the CCDC.	2024-09-04 downloaded from the CCDC.
;
_cell_angle_alpha 90
_cell_angle_beta 90
_cell_angle_gamma 90
_cell_formula_units_Z 8
_cell_length_a 4.14920(10)
_cell_length_b 19.9564(5)
_cell_length_c 9.7232(3)
_cell_measurement_temperature 135.15
_cell_volume 805.11(4)
_computing_molecular_graphics 'Olex2 1.5 (Dolomanov et al., 2009)'
_computing_publication_material 'Olex2 1.5 (Dolomanov et al., 2009)'
_computing_structure_refinement 'SHELXL 2018/3 (Sheldrick, 2015)'
_computing_structure_solution 'SHELXT 2018/2 (Sheldrick, 2018)'
_diffrn_ambient_temperature 135.15
_diffrn_measured_fraction_theta_full 1.000
_diffrn_measured_fraction_theta_max 0.998
_diffrn_radiation_type CuK\a
_diffrn_radiation_wavelength 1.54184
_diffrn_reflns_av_R_equivalents 0.0404
_diffrn_reflns_av_unetI/netI 0.0354
_diffrn_reflns_Laue_measured_fraction_full 1.000
_diffrn_reflns_Laue_measured_fraction_max 0.998
_diffrn_reflns_limit_h_max 5
_diffrn_reflns_limit_h_min -3
_diffrn_reflns_limit_k_max 24
_diffrn_reflns_limit_k_min -24
_diffrn_reflns_limit_l_max 12
_diffrn_reflns_limit_l_min -10
_diffrn_reflns_number 4708
_diffrn_reflns_point_group_measured_fraction_full 1.000
_diffrn_reflns_point_group_measured_fraction_max 0.998
_diffrn_reflns_theta_full 67.684
_diffrn_reflns_theta_max 72.071
_diffrn_reflns_theta_min 4.431
_exptl_absorpt_coefficient_mu 6.521
_exptl_crystal_colour Brown
_exptl_crystal_density_diffrn 1.857
_exptl_crystal_description Orthorhombic
_exptl_crystal_F_000 440
_exptl_crystal_recrystallization_method 'Re-crystallisation from solvent: Methanol'
_refine_diff_density_max 0.375
_refine_diff_density_min -0.417
_refine_diff_density_rms 0.066
_refine_ls_extinction_coef 0.0003(4)
_refine_ls_extinction_expression Fc^*^=kFc[1+0.001xFc^2^\l^3^/sin(2\q)]^-1/4^
_refine_ls_extinction_method 'SHELXL-2018/3 (Sheldrick 2018)'
_refine_ls_goodness_of_fit_ref 1.088
_refine_ls_hydrogen_treatment refall
_refine_ls_matrix_type full
_refine_ls_number_parameters 72
_refine_ls_number_reflns 838
_refine_ls_number_restraints 0
_refine_ls_restrained_S_all 1.088
_refine_ls_R_factor_all 0.0441
_refine_ls_R_factor_gt 0.0393
_refine_ls_shift/su_max 0.000
_refine_ls_shift/su_mean 0.000
_refine_ls_structure_factor_coef Fsqd
_refine_ls_weighting_details 'w=1/[\s^2^(Fo^2^)+(0.0749P)^2^+0.2325P] where P=(Fo^2^+2Fc^2^)/3'
_refine_ls_weighting_scheme calc
_refine_ls_wR_factor_gt 0.1207
_refine_ls_wR_factor_ref 0.1254
_reflns_Friedel_coverage 0.000
_reflns_number_gt 725
_reflns_number_total 838
_reflns_threshold_expression 'I > 2\s(I)'
_cod_data_source_file d4ra05443a2.cif
_cod_data_source_block amb-27_auto
_cod_database_code 7249355
_shelx_shelxl_version_number 2018/3
_shelx_space_group_comment
;
The symmetry employed for this shelxl refinement is uniquely defined
by the following loop, which should always be used as a source of
symmetry information in preference to the above space-group names.
They are only intended as comments.
;
_olex2_refinement_description
;
;
_olex2_submission_special_instructions 'No special instructions were received'

loop_
_space_group_symop_operation_xyz
'x, y, z'
'-x, -y, z+1/2'
'-x, y+1/2, -z+1/2'
'x, -y+1/2, -z'
'-x, -y, -z'
'x, y, -z-1/2'
'x, -y-1/2, z-1/2'
'-x, y-1/2, z'

loop_
_atom_site_label
_atom_site_type_symbol
_atom_site_fract_x
_atom_site_fract_y
_atom_site_fract_z
_atom_site_U_iso_or_equiv
_atom_site_adp_type
_atom_site_occupancy
_atom_site_site_symmetry_order
_atom_site_calc_flag
_atom_site_refinement_flags_posn
_atom_site_refinement_flags_adp
_atom_site_refinement_flags_occupancy
_atom_site_disorder_assembly
_atom_site_disorder_group
Br01 Br 0.12255(13) 0.53419(3) 0.750000 0.0857(4) Uani 1 2 d S T P . .
N002 N 1.0038(7) 0.24038(13) 0.6403(2) 0.0558(6) Uani 1 1 d . . . . .
N1 N 1.1865(7) 0.18825(14) 0.6833(3) 0.0642(7) Uani 1 1 d . . . . .
C004 C 0.6937(10) 0.3326(2) 0.750000 0.0492(9) Uani 1 2 d S T P . .
C005 C 0.8923(8) 0.2726(2) 0.750000 0.0470(9) Uani 1 2 d S T P . .
C006 C 0.5975(8) 0.36268(18) 0.6275(3) 0.0578(8) Uani 1 1 d . . . . .
C007 C 0.3423(10) 0.4505(3) 0.750000 0.0635(11) Uani 1 2 d S T P . .
C008 C 0.4215(8) 0.42125(19) 0.6266(3) 0.0651(8) Uani 1 1 d . . . . .
H008 H 0.361(7) 0.4454(19) 0.542(4) 0.060(9) Uiso 1 1 d . . . . .
H002 H 0.98(2) 0.250000 0.500000 0.17(3) Uiso 1 2 d S . P . .
H006 H 0.648(7) 0.3441(18) 0.565(4) 0.054(10) Uiso 1 1 d . . . . .

loop_
_atom_site_aniso_label
_atom_site_aniso_U_11
_atom_site_aniso_U_22
_atom_site_aniso_U_33
_atom_site_aniso_U_23
_atom_site_aniso_U_13
_atom_site_aniso_U_12
Br01 0.0752(5) 0.0680(5) 0.1139(6) 0.000 0.000 0.0017(2)
N002 0.0707(14) 0.0636(14) 0.0330(10) -0.0017(10) 0.0027(10) -0.0068(13)
N1 0.0836(17) 0.0647(15) 0.0442(12) -0.0042(12) 0.0042(12) -0.0030(13)
C004 0.0532(19) 0.059(2) 0.0353(16) 0.000 0.000 -0.0162(18)
C005 0.058(2) 0.058(2) 0.0247(14) 0.000 0.000 -0.0183(16)
C006 0.0707(19) 0.0713(19) 0.0315(13) -0.0006(13) 0.0020(11) -0.0066(15)
C007 0.056(2) 0.063(2) 0.072(3) 0.000 0.000 -0.009(2)
C008 0.0705(19) 0.0724(19) 0.0523(16) 0.0101(15) -0.0034(13) -0.0061(16)

loop_
_atom_type_symbol
_atom_type_description
_atom_type_scat_dispersion_real
_atom_type_scat_dispersion_imag
_atom_type_scat_source
C C 0.0181 0.0091 'International Tables Vol C Tables 4.2.6.8 and 6.1.1.4'
H H 0.0000 0.0000 'International Tables Vol C Tables 4.2.6.8 and 6.1.1.4'
Br Br -0.6763 1.2805 'International Tables Vol C Tables 4.2.6.8 and 6.1.1.4'
N N 0.0311 0.0180 'International Tables Vol C Tables 4.2.6.8 and 6.1.1.4'

loop_
_geom_angle_atom_site_label_1
_geom_angle_atom_site_label_2
_geom_angle_atom_site_label_3
_geom_angle
_geom_angle_site_symmetry_1
_geom_angle_site_symmetry_3
_geom_angle_publ_flag
N1 N002 H002 117(2) . . ?
C005 N002 N1 108.6(2) . . ?
C005 N002 H002 135(2) . . ?
N1 N1 N002 107.98(14) 6_557 . ?
C006 C004 C005 121.2(2) . . ?
C006 C004 C005 121.2(2) 6_557 . ?
C006 C004 C006 117.7(4) 6_557 . ?
N002 C005 N002 106.8(4) 6_557 . ?
N002 C005 C004 126.61(18) 6_557 . ?
N002 C005 C004 126.61(18) . . ?
C004 C006 H006 114(3) . . ?
C008 C006 C004 121.5(3) . . ?
C008 C006 H006 125(3) . . ?
C008 C007 Br01 119.2(2) . . ?
C008 C007 Br01 119.2(2) 6_557 . ?
C008 C007 C008 121.6(5) 6_557 . ?
C006 C008 H008 124(2) . . ?
C007 C008 C006 118.8(3) . . ?
C007 C008 H008 117(2) . . ?

loop_
_geom_bond_atom_site_label_1
_geom_bond_atom_site_label_2
_geom_bond_distance
_geom_bond_site_symmetry_2
_geom_bond_publ_flag
Br01 C007 1.902(5) . ?
N002 N1 1.353(4) . ?
N002 C005 1.329(3) . ?
N002 H002 1.380(6) . ?
N1 N1 1.298(5) 6_557 ?
C004 C005 1.454(6) . ?
C004 C006 1.392(4) . ?
C004 C006 1.392(4) 6_557 ?
C006 C008 1.378(5) . ?
C006 H006 0.74(4) . ?
C007 C008 1.374(4) 6_557 ?
C007 C008 1.374(4) . ?
C008 H008 0.98(4) . ?

loop_
_geom_torsion_atom_site_label_1
_geom_torsion_atom_site_label_2
_geom_torsion_atom_site_label_3
_geom_torsion_atom_site_label_4
_geom_torsion
_geom_torsion_site_symmetry_1
_geom_torsion_site_symmetry_2
_geom_torsion_site_symmetry_3
_geom_torsion_site_symmetry_4
_geom_torsion_publ_flag
Br01 C007 C008 C006 176.2(3) . . . . ?
N1 N002 C005 N002 -0.4(4) . . . 6_557 ?
N1 N002 C005 C004 178.1(3) . . . . ?
C004 C006 C008 C007 0.4(5) . . . . ?
C005 N002 N1 N1 0.2(3) . . . 6_557 ?
C005 C004 C006 C008 -177.0(3) . . . . ?
C006 C004 C005 N002 0.4(6) . . . . ?
C006 C004 C005 N002 -178.6(3) 6_557 . . . ?
C006 C004 C005 N002 -0.4(6) 6_557 . . 6_557 ?
C006 C004 C005 N002 178.6(3) . . . 6_557 ?
C006 C004 C006 C008 2.0(6) 6_557 . . . ?
C008 C007 C008 C006 -3.0(7) 6_557 . . . ?
